data_4337381
loop_
_publ_author_name
'Corbo, Robert'
'Georgiou, Dayne C.'
'Wilson, David J. D.'
'Dutton, Jason L.'

_publ_section_title
;
 Reactions of [PhI(pyridine)2](2+) with Model Pd and Pt II/IV Redox
 Couples.
;
_journal_issue 3
_journal_name_full 'Inorganic chemistry'
_journal_page_first 1690
_journal_page_last 1698
_journal_paper_doi 10.1021/ic402836d
_journal_volume 53
_journal_year 2014
_chemical_formula_sum 'C21 H27 F3 N4 O3 Pt S'
_chemical_formula_weight 667.62
_chemical_name_systematic
; 
 ? 
;
_space_group_IT_number 14
_symmetry_cell_setting monoclinic
_symmetry_space_group_name_Hall '-P 2ybc'
_symmetry_space_group_name_H-M 'P 1 21/c 1'
_atom_sites_solution_hydrogens geom
_atom_sites_solution_primary direct
_atom_sites_solution_secondary difmap
_audit_creation_method SHELXL-97
_cell_angle_alpha 90.00
_cell_angle_beta 91.92(3)
_cell_angle_gamma 90.00
_cell_formula_units_Z 8
_cell_length_a 17.882(4)
_cell_length_b 20.815(4)
_cell_length_c 13.062(3)
_cell_measurement_temperature 173(2)
_cell_volume 4859.1(18)
_computing_cell_refinement 'CrysAlisPro, Agilent Technologies'
_computing_data_collection 'CrysAlisPro, Agilent Technologies'
_computing_data_reduction 'CrysAlisPro, Agilent Technologies'
_computing_molecular_graphics SHELXP
_computing_publication_material SHELXP
_computing_structure_refinement 'SHELXL-97 (Sheldrick, 2008)'
_computing_structure_solution 'SHELXS-97 (Sheldrick, 2008)'
_diffrn_ambient_temperature 173(2)
_diffrn_measured_fraction_theta_full 0.998
_diffrn_measured_fraction_theta_max 0.998
_diffrn_measurement_device_type 'Xcalibur, Atlas, Gemini'
_diffrn_measurement_method '\w scans'
_diffrn_radiation_monochromator graphite
_diffrn_radiation_source 'fine-focus sealed tube'
_diffrn_radiation_type MoK\a
_diffrn_radiation_wavelength 0.71073
_diffrn_reflns_av_R_equivalents 0.0336
_diffrn_reflns_av_sigmaI/netI 0.0195
_diffrn_reflns_limit_h_max 20
_diffrn_reflns_limit_h_min -21
_diffrn_reflns_limit_k_max 24
_diffrn_reflns_limit_k_min -24
_diffrn_reflns_limit_l_max 15
_diffrn_reflns_limit_l_min -15
_diffrn_reflns_number 48127
_diffrn_reflns_theta_full 25.03
_diffrn_reflns_theta_max 25.03
_diffrn_reflns_theta_min 3.00
_exptl_absorpt_coefficient_mu 5.914
_exptl_absorpt_correction_T_max 0.5623
_exptl_absorpt_correction_T_min 0.2534
_exptl_absorpt_correction_type multi-scan
_exptl_absorpt_process_details 'CrysAlisPro, Agilent Technologies'
_exptl_crystal_colour colorless
_exptl_crystal_density_diffrn 1.825
_exptl_crystal_density_method 'not measured'
_exptl_crystal_description plate
_exptl_crystal_F_000 2608
_exptl_crystal_size_max 0.32
_exptl_crystal_size_mid 0.18
_exptl_crystal_size_min 0.11
_refine_diff_density_max 2.257
_refine_diff_density_min -4.458
_refine_diff_density_rms 0.177
_refine_ls_extinction_method none
_refine_ls_goodness_of_fit_ref 1.177
_refine_ls_hydrogen_treatment constr
_refine_ls_matrix_type full
_refine_ls_number_parameters 595
_refine_ls_number_reflns 8568
_refine_ls_number_restraints 0
_refine_ls_restrained_S_all 1.177
_refine_ls_R_factor_all 0.0588
_refine_ls_R_factor_gt 0.0543
_refine_ls_shift/su_max 0.001
_refine_ls_shift/su_mean 0.000
_refine_ls_structure_factor_coef Fsqd
_refine_ls_weighting_details 'calc w=1/[\s^2^(Fo^2^)+(0.0098P)^2^+99.4409P] where P=(Fo^2^+2Fc^2^)/3'
_refine_ls_weighting_scheme calc
_refine_ls_wR_factor_gt 0.1176
_refine_ls_wR_factor_ref 0.1202
_reflns_number_gt 7931
_reflns_number_total 8568
_reflns_threshold_expression >2sigma(I)
_cod_data_source_file ic402836d_si_002.cif
_cod_data_source_block 15NMe2
_cod_original_cell_volume 4859.1(17)
_cod_original_sg_symbol_H-M P2(1)/c
_cod_database_code 4337381

loop_
_symmetry_equiv_pos_as_xyz
'x, y, z'
'-x, y+1/2, -z+1/2'
'-x, -y, -z'
'x, -y-1/2, z-1/2'

loop_
_atom_site_label
_atom_site_type_symbol
_atom_site_fract_x
_atom_site_fract_y
_atom_site_fract_z
_atom_site_U_iso_or_equiv
_atom_site_adp_type
_atom_site_occupancy
_atom_site_symmetry_multiplicity
_atom_site_calc_flag
_atom_site_refinement_flags
Pt1 Pt 0.901033(19) 0.329909(18) 0.69040(3) 0.02680(11) Uani 1 1 d .
Pt2 Pt 0.59944(2) 0.18748(2) 0.83168(3) 0.04051(13) Uani 1 1 d .
N3 N 0.9657(4) 0.3991(4) 0.7812(6) 0.0281(17) Uani 1 1 d .
N1 N 0.9030(4) 0.3960(4) 0.5642(6) 0.0290(17) Uani 1 1 d .
C13 C 0.8367(6) 0.2675(5) 0.5994(8) 0.039(2) Uani 1 1 d .
H13A H 0.8410 0.2239 0.6271 0.058 Uiso 1 1 calc R
H13B H 0.8546 0.2682 0.5293 0.058 Uiso 1 1 calc R
H13C H 0.7842 0.2811 0.5990 0.058 Uiso 1 1 calc R
C12 C 0.9068(5) 0.2607(5) 0.8081(7) 0.031(2) Uani 1 1 d .
H12A H 0.8796 0.2220 0.7859 0.046 Uiso 1 1 calc R
H12B H 0.8843 0.2781 0.8696 0.046 Uiso 1 1 calc R
H12C H 0.9593 0.2497 0.8237 0.046 Uiso 1 1 calc R
N2 N 0.9989(4) 0.3003(3) 0.6120(5) 0.0242(16) Uani 1 1 d .
C11 C 0.8025(6) 0.3603(5) 0.7544(9) 0.041(3) Uani 1 1 d .
H11A H 0.7604 0.3354 0.7250 0.062 Uiso 1 1 calc R
H11B H 0.7947 0.4060 0.7396 0.062 Uiso 1 1 calc R
H11C H 0.8057 0.3537 0.8287 0.062 Uiso 1 1 calc R
S2 S 0.79080(16) 0.59582(14) 0.7582(3) 0.0470(7) Uani 1 1 d .
S1 S 0.70004(16) -0.08146(14) 0.7711(2) 0.0437(7) Uani 1 1 d .
N5 N 0.5937(4) 0.1193(4) 0.9548(6) 0.037(2) Uani 1 1 d .
N7 N 0.5408(5) 0.1190(5) 0.7367(6) 0.040(2) Uani 1 1 d .
C31 C 0.9415(5) 0.4606(5) 0.7898(7) 0.034(2) Uani 1 1 d .
H31A H 0.8940 0.4713 0.7600 0.041 Uiso 1 1 calc R
C35 C 1.0323(5) 0.3861(5) 0.8268(7) 0.032(2) Uani 1 1 d .
H35A H 1.0504 0.3433 0.8240 0.038 Uiso 1 1 calc R
C43 C 0.5956(6) 0.2572(6) 0.7148(8) 0.043(3) Uani 1 1 d .
H43A H 0.6205 0.2965 0.7395 0.065 Uiso 1 1 calc R
H43B H 0.5433 0.2668 0.6956 0.065 Uiso 1 1 calc R
H43C H 0.6211 0.2409 0.6550 0.065 Uiso 1 1 calc R
N6 N 0.4975(4) 0.2126(4) 0.9029(6) 0.0308(18) Uani 1 1 d .
O6 O 0.8655(4) 0.6190(4) 0.7456(6) 0.052(2) Uani 1 1 d .
N4 N 1.0927(5) 0.5403(4) 0.9316(7) 0.040(2) Uani 1 1 d .
C32 C 0.9811(5) 0.5072(5) 0.8381(7) 0.031(2) Uani 1 1 d .
H32A H 0.9612 0.5494 0.8412 0.037 Uiso 1 1 calc R
O3 O 0.6340(4) -0.1154(5) 0.7423(7) 0.059(2) Uani 1 1 d .
C27 C 1.0679(6) 0.3151(5) 0.4605(8) 0.037(2) Uani 1 1 d .
H27A H 1.0763 0.3384 0.3994 0.044 Uiso 1 1 calc R
C26 C 1.0108(5) 0.3331(5) 0.5241(7) 0.028(2) Uani 1 1 d .
O5 O 0.7595(5) 0.6200(6) 0.8548(7) 0.078(3) Uani 1 1 d .
C25 C 0.9594(5) 0.3867(5) 0.4995(7) 0.031(2) Uani 1 1 d .
C33 C 1.0516(5) 0.4940(5) 0.8839(7) 0.032(2) Uani 1 1 d .
F6 F 0.6652(3) 0.6242(4) 0.6617(5) 0.0551(18) Uani 1 1 d .
C56 C 0.4823(5) 0.1786(5) 0.9889(7) 0.030(2) Uani 1 1 d .
N8 N 0.4208(5) -0.0251(5) 0.5785(7) 0.048(2) Uani 1 1 d .
C65 C 0.4720(6) 0.1290(6) 0.6947(8) 0.040(3) Uani 1 1 d .
H65A H 0.4509 0.1706 0.7020 0.048 Uiso 1 1 calc R
F5 F 0.7453(5) 0.7010(4) 0.6661(8) 0.089(3) Uani 1 1 d .
C54 C 0.5199(7) 0.0805(5) 1.0899(8) 0.045(3) Uani 1 1 d .
H54A H 0.4763 0.0833 1.1292 0.054 Uiso 1 1 calc R
C34 C 1.0757(5) 0.4306(5) 0.8768(8) 0.036(2) Uani 1 1 d .
H34A H 1.1227 0.4184 0.9070 0.043 Uiso 1 1 calc R
C64 C 0.4305(6) 0.0843(6) 0.6426(8) 0.041(3) Uani 1 1 d .
H64A H 0.3820 0.0950 0.6159 0.049 Uiso 1 1 calc R
F4 F 0.7606(5) 0.6248(5) 0.5710(6) 0.082(3) Uani 1 1 d .
C57 C 0.4228(6) 0.1952(5) 1.0491(8) 0.037(2) Uani 1 1 d .
H57A H 0.4122 0.1702 1.1076 0.044 Uiso 1 1 calc R
C30 C 1.0433(5) 0.2512(5) 0.6363(8) 0.032(2) Uani 1 1 d .
H30A H 1.0351 0.2290 0.6986 0.039 Uiso 1 1 calc R
C55 C 0.5327(5) 0.1250(5) 1.0123(7) 0.032(2) Uani 1 1 d .
C62 C 0.5317(6) 0.0120(6) 0.6699(8) 0.044(3) Uani 1 1 d .
H62A H 0.5552 -0.0286 0.6625 0.052 Uiso 1 1 calc R
C61 C 0.5687(6) 0.0604(6) 0.7212(8) 0.045(3) Uani 1 1 d .
H61A H 0.6178 0.0518 0.7477 0.054 Uiso 1 1 calc R
C63 C 0.4593(6) 0.0220(5) 0.6281(7) 0.036(2) Uani 1 1 d .
C24 C 0.9668(7) 0.4271(6) 0.4157(9) 0.047(3) Uani 1 1 d .
H24A H 1.0074 0.4218 0.3715 0.056 Uiso 1 1 calc R
C60 C 0.4535(6) 0.2633(5) 0.8810(8) 0.039(3) Uani 1 1 d .
H60A H 0.4646 0.2880 0.8223 0.047 Uiso 1 1 calc R
C29 C 1.1002(6) 0.2305(5) 0.5769(8) 0.040(2) Uani 1 1 d .
H29A H 1.1304 0.1948 0.5974 0.048 Uiso 1 1 calc R
O4 O 0.7731(6) 0.5321(5) 0.7408(9) 0.083(3) Uani 1 1 d .
C53 C 0.5712(7) 0.0329(6) 1.1084(9) 0.050(3) Uani 1 1 d .
H53A H 0.5639 0.0031 1.1622 0.060 Uiso 1 1 calc R
O2 O 0.6923(6) -0.0572(6) 0.8751(8) 0.085(3) Uani 1 1 d .
C23 C 0.9150(8) 0.4745(6) 0.3972(9) 0.057(3) Uani 1 1 d .
H23A H 0.9186 0.5014 0.3387 0.068 Uiso 1 1 calc R
C81 C 0.7352(6) 0.6407(6) 0.6686(10) 0.051(3) Uani 1 1 d .
C59 C 0.3945(6) 0.2820(5) 0.9364(9) 0.043(3) Uani 1 1 d .
H59A H 0.3644 0.3176 0.9154 0.051 Uiso 1 1 calc R
C58 C 0.3791(6) 0.2479(5) 1.0242(8) 0.042(3) Uani 1 1 d .
H58A H 0.3393 0.2605 1.0663 0.051 Uiso 1 1 calc R
C21 C 0.8538(6) 0.4426(5) 0.5460(8) 0.038(2) Uani 1 1 d .
H21A H 0.8142 0.4482 0.5918 0.046 Uiso 1 1 calc R
C37 C 1.0679(8) 0.6065(6) 0.9314(10) 0.056(3) Uani 1 1 d .
H37A H 1.0178 0.6093 0.8991 0.083 Uiso 1 1 calc R
H37B H 1.1027 0.6328 0.8931 0.083 Uiso 1 1 calc R
H37C H 1.0664 0.6222 1.0021 0.083 Uiso 1 1 calc R
C36 C 1.1667(6) 0.5265(7) 0.9763(11) 0.062(4) Uani 1 1 d .
H36A H 1.1762 0.4802 0.9730 0.093 Uiso 1 1 calc R
H36B H 1.1690 0.5405 1.0480 0.093 Uiso 1 1 calc R
H36C H 1.2046 0.5495 0.9381 0.093 Uiso 1 1 calc R
C52 C 0.6322(7) 0.0278(6) 1.0506(8) 0.048(3) Uani 1 1 d .
H52A H 0.6678 -0.0054 1.0632 0.057 Uiso 1 1 calc R
F3 F 0.8343(3) -0.1192(3) 0.8304(5) 0.0508(17) Uani 1 1 d .
F2 F 0.7493(4) -0.1906(4) 0.8437(8) 0.080(3) Uani 1 1 d .
F1 F 0.7869(5) -0.1660(5) 0.6970(9) 0.109(4) Uani 1 1 d .
C42 C 0.6999(7) 0.1611(7) 0.7742(11) 0.064(4) Uani 1 1 d .
H42A H 0.7400 0.1870 0.8063 0.096 Uiso 1 1 calc R
H42B H 0.6988 0.1681 0.6999 0.096 Uiso 1 1 calc R
H42C H 0.7092 0.1156 0.7887 0.096 Uiso 1 1 calc R
C67 C 0.4480(8) -0.0909(6) 0.5764(11) 0.060(3) Uani 1 1 d .
H67A H 0.5000 -0.0921 0.6026 0.090 Uiso 1 1 calc R
H67B H 0.4454 -0.1069 0.5059 0.090 Uiso 1 1 calc R
H67C H 0.4169 -0.1178 0.6195 0.090 Uiso 1 1 calc R
C28 C 1.1128(6) 0.2627(6) 0.4865(9) 0.044(3) Uani 1 1 d .
H28A H 1.1514 0.2493 0.4431 0.052 Uiso 1 1 calc R
C41 C 0.6591(6) 0.2518(6) 0.9277(9) 0.053(3) Uani 1 1 d .
H41A H 0.6455 0.2960 0.9091 0.080 Uiso 1 1 calc R
H41B H 0.7129 0.2456 0.9197 0.080 Uiso 1 1 calc R
H41C H 0.6467 0.2438 0.9991 0.080 Uiso 1 1 calc R
C22 C 0.8579(7) 0.4831(6) 0.4631(9) 0.050(3) Uani 1 1 d .
H22A H 0.8220 0.5163 0.4519 0.060 Uiso 1 1 calc R
C51 C 0.6419(6) 0.0717(5) 0.9728(8) 0.043(3) Uani 1 1 d .
H51A H 0.6842 0.0679 0.9311 0.052 Uiso 1 1 calc R
O1 O 0.7298(6) -0.0362(7) 0.7089(12) 0.137(7) Uani 1 1 d .
C66 C 0.3434(7) -0.0147(8) 0.5419(11) 0.066(4) Uani 1 1 d .
H66A H 0.3309 0.0310 0.5475 0.099 Uiso 1 1 calc R
H66B H 0.3096 -0.0400 0.5836 0.099 Uiso 1 1 calc R
H66C H 0.3379 -0.0282 0.4702 0.099 Uiso 1 1 calc R
C201 C 0.7704(6) -0.1414(6) 0.7936(11) 0.054(3) Uani 1 1 d .

loop_
_atom_site_aniso_label
_atom_site_aniso_U_11
_atom_site_aniso_U_22
_atom_site_aniso_U_33
_atom_site_aniso_U_23
_atom_site_aniso_U_13
_atom_site_aniso_U_12
Pt1 0.02180(19) 0.0333(2) 0.02540(18) 0.00893(15) 0.00180(13) -0.00320(15)
Pt2 0.0246(2) 0.0563(3) 0.0404(2) 0.0276(2) -0.00088(16) -0.00654(18)
N3 0.022(4) 0.034(4) 0.028(4) 0.001(3) 0.001(3) 0.000(3)
N1 0.018(4) 0.044(5) 0.025(4) 0.003(3) -0.001(3) -0.002(3)
C13 0.038(6) 0.043(6) 0.037(6) 0.004(5) 0.011(5) -0.003(5)
C12 0.021(5) 0.041(6) 0.031(5) 0.003(4) 0.002(4) -0.002(4)
N2 0.028(4) 0.021(4) 0.024(4) -0.001(3) 0.002(3) -0.004(3)
C11 0.027(5) 0.043(6) 0.054(7) 0.002(5) 0.009(5) -0.005(5)
S2 0.0338(15) 0.0398(16) 0.0666(19) 0.0085(14) -0.0119(13) 0.0003(12)
S1 0.0356(15) 0.0416(16) 0.0530(17) 0.0080(13) -0.0108(12) 0.0022(12)
N5 0.026(4) 0.049(5) 0.036(5) 0.017(4) -0.002(4) -0.008(4)
N7 0.032(5) 0.059(6) 0.031(4) 0.013(4) 0.007(4) 0.011(4)
C31 0.025(5) 0.045(6) 0.033(5) 0.011(5) 0.002(4) 0.010(4)
C35 0.027(5) 0.032(5) 0.036(5) 0.000(4) 0.000(4) 0.008(4)
C43 0.032(6) 0.064(8) 0.034(6) 0.019(5) 0.002(4) -0.001(5)
N6 0.023(4) 0.036(5) 0.034(4) 0.013(4) -0.006(3) -0.009(3)
O6 0.033(4) 0.078(6) 0.045(4) 0.021(4) -0.002(3) 0.005(4)
N4 0.037(5) 0.040(5) 0.044(5) -0.005(4) 0.000(4) -0.002(4)
C32 0.028(5) 0.033(5) 0.030(5) 0.000(4) -0.004(4) 0.007(4)
O3 0.035(4) 0.073(6) 0.068(6) -0.005(5) -0.010(4) 0.002(4)
C27 0.031(5) 0.047(6) 0.034(5) 0.004(5) 0.008(4) -0.007(5)
C26 0.026(5) 0.030(5) 0.029(5) -0.004(4) -0.001(4) -0.009(4)
O5 0.062(6) 0.125(9) 0.048(5) -0.006(6) 0.013(5) -0.022(6)
C25 0.029(5) 0.038(6) 0.026(5) 0.002(4) 0.000(4) -0.007(4)
C33 0.026(5) 0.039(6) 0.031(5) -0.001(4) 0.005(4) 0.001(4)
F6 0.029(3) 0.071(5) 0.064(4) 0.014(4) -0.004(3) -0.002(3)
C56 0.032(5) 0.028(5) 0.031(5) 0.006(4) -0.006(4) -0.012(4)
N8 0.037(5) 0.060(6) 0.047(6) 0.003(5) 0.004(4) 0.009(5)
C65 0.031(6) 0.054(7) 0.035(6) 0.015(5) 0.002(4) 0.006(5)
F5 0.074(6) 0.040(4) 0.150(9) 0.031(5) -0.029(6) 0.000(4)
C54 0.050(7) 0.045(7) 0.041(6) 0.024(5) 0.010(5) 0.006(5)
C34 0.023(5) 0.048(6) 0.036(5) -0.002(5) -0.001(4) 0.001(4)
C64 0.022(5) 0.068(8) 0.032(5) 0.010(5) 0.001(4) 0.008(5)
F4 0.076(6) 0.118(8) 0.053(5) 0.006(5) 0.001(4) -0.008(5)
C57 0.033(5) 0.041(6) 0.036(5) 0.007(5) 0.002(4) -0.006(5)
C30 0.033(5) 0.028(5) 0.035(5) 0.006(4) -0.005(4) -0.002(4)
C55 0.033(5) 0.035(5) 0.026(5) 0.006(4) -0.001(4) -0.007(4)
C62 0.041(6) 0.055(7) 0.035(6) 0.011(5) 0.008(5) 0.026(5)
C61 0.024(5) 0.073(8) 0.038(6) 0.014(6) -0.002(4) 0.009(5)
C63 0.030(5) 0.055(7) 0.023(5) 0.003(5) 0.008(4) 0.005(5)
C24 0.051(7) 0.047(7) 0.043(6) 0.015(5) 0.015(5) 0.002(5)
C60 0.040(6) 0.037(6) 0.041(6) 0.018(5) -0.013(5) -0.006(5)
C29 0.033(6) 0.035(6) 0.051(7) -0.005(5) -0.001(5) -0.001(5)
O4 0.069(7) 0.055(6) 0.124(9) 0.017(6) -0.001(6) 0.011(5)
C53 0.066(8) 0.048(7) 0.036(6) 0.021(5) 0.011(6) 0.004(6)
O2 0.066(7) 0.105(9) 0.083(7) -0.052(7) -0.010(5) 0.024(6)
C23 0.071(9) 0.060(8) 0.041(7) 0.018(6) 0.006(6) 0.008(7)
C81 0.034(6) 0.052(8) 0.068(8) 0.018(6) -0.011(6) -0.012(5)
C59 0.034(6) 0.036(6) 0.057(7) 0.007(5) -0.013(5) -0.002(5)
C58 0.036(6) 0.047(7) 0.044(6) -0.002(5) -0.002(5) -0.003(5)
C21 0.033(6) 0.041(6) 0.039(6) 0.016(5) -0.006(4) 0.007(5)
C37 0.067(9) 0.040(7) 0.060(8) -0.010(6) 0.001(6) -0.009(6)
C36 0.032(6) 0.074(9) 0.079(9) -0.034(8) -0.002(6) -0.009(6)
C52 0.057(7) 0.047(7) 0.039(6) 0.017(5) -0.003(5) 0.019(6)
F3 0.029(3) 0.054(4) 0.069(4) 0.001(3) -0.005(3) 0.002(3)
F2 0.042(4) 0.049(4) 0.149(8) 0.044(5) 0.006(5) 0.007(3)
F1 0.071(6) 0.115(8) 0.142(9) -0.084(7) 0.034(6) -0.013(5)
C42 0.037(7) 0.088(10) 0.068(9) 0.032(8) 0.010(6) -0.005(7)
C67 0.065(9) 0.053(8) 0.063(8) 0.006(6) 0.008(7) 0.005(7)
C28 0.026(5) 0.054(7) 0.051(7) -0.009(5) 0.008(5) -0.002(5)
C41 0.035(6) 0.067(8) 0.058(7) 0.026(6) -0.007(5) -0.015(6)
C22 0.055(7) 0.056(7) 0.040(6) 0.014(5) -0.002(5) 0.018(6)
C51 0.042(6) 0.047(7) 0.041(6) 0.024(5) 0.000(5) 0.010(5)
O1 0.056(7) 0.165(13) 0.190(15) 0.125(12) 0.032(8) 0.019(8)
C66 0.033(7) 0.089(11) 0.076(9) -0.027(8) -0.006(6) 0.000(7)
C201 0.033(6) 0.044(7) 0.085(10) 0.001(7) 0.003(6) -0.003(5)

loop_
_atom_type_symbol
_atom_type_description
_atom_type_scat_dispersion_real
_atom_type_scat_dispersion_imag
_atom_type_scat_source
C C 0.0033 0.0016 'International Tables Vol C Tables 4.2.6.8 and 6.1.1.4'
H H 0.0000 0.0000 'International Tables Vol C Tables 4.2.6.8 and 6.1.1.4'
N N 0.0061 0.0033 'International Tables Vol C Tables 4.2.6.8 and 6.1.1.4'
O O 0.0106 0.0060 'International Tables Vol C Tables 4.2.6.8 and 6.1.1.4'
F F 0.0171 0.0103 'International Tables Vol C Tables 4.2.6.8 and 6.1.1.4'
S S 0.1246 0.1234 'International Tables Vol C Tables 4.2.6.8 and 6.1.1.4'
Pt Pt -1.7033 8.3905 'International Tables Vol C Tables 4.2.6.8 and 6.1.1.4'

loop_
_geom_angle_atom_site_label_1
_geom_angle_atom_site_label_2
_geom_angle_atom_site_label_3
_geom_angle
C13 Pt1 C11 87.7(4)
C13 Pt1 C12 90.2(4)
C11 Pt1 C12 86.3(4)
C13 Pt1 N2 89.5(3)
C11 Pt1 N2 175.2(4)
C12 Pt1 N2 97.5(3)
C13 Pt1 N1 89.1(4)
C11 Pt1 N1 98.6(4)
C12 Pt1 N1 175.0(3)
N2 Pt1 N1 77.5(3)
C13 Pt1 N3 177.1(4)
C11 Pt1 N3 91.3(4)
C12 Pt1 N3 92.4(3)
N2 Pt1 N3 91.4(3)
N1 Pt1 N3 88.4(3)
C42 Pt2 C43 85.8(5)
C42 Pt2 C41 87.4(6)
C43 Pt2 C41 89.8(5)
C42 Pt2 N7 91.6(5)
C43 Pt2 N7 92.0(4)
C41 Pt2 N7 177.8(4)
C42 Pt2 N6 175.7(4)
C43 Pt2 N6 98.0(4)
C41 Pt2 N6 90.5(4)
N7 Pt2 N6 90.4(3)
C42 Pt2 N5 99.4(4)
C43 Pt2 N5 174.9(4)
C41 Pt2 N5 90.6(4)
N7 Pt2 N5 87.7(3)
N6 Pt2 N5 76.9(3)
C35 N3 C31 115.7(8)
C35 N3 Pt1 123.9(7)
C31 N3 Pt1 120.3(6)
C21 N1 C25 119.8(9)
C21 N1 Pt1 125.4(7)
C25 N1 Pt1 114.8(6)
Pt1 C13 H13A 109.5
Pt1 C13 H13B 109.5
H13A C13 H13B 109.5
Pt1 C13 H13C 109.5
H13A C13 H13C 109.5
H13B C13 H13C 109.5
Pt1 C12 H12A 109.5
Pt1 C12 H12B 109.5
H12A C12 H12B 109.5
Pt1 C12 H12C 109.5
H12A C12 H12C 109.5
H12B C12 H12C 109.5
C30 N2 C26 118.7(8)
C30 N2 Pt1 126.7(6)
C26 N2 Pt1 114.3(6)
Pt1 C11 H11A 109.5
Pt1 C11 H11B 109.5
H11A C11 H11B 109.5
Pt1 C11 H11C 109.5
H11A C11 H11C 109.5
H11B C11 H11C 109.5
O4 S2 O6 120.9(6)
O4 S2 O5 112.0(7)
O6 S2 O5 111.2(6)
O4 S2 C81 106.0(6)
O6 S2 C81 104.5(5)
O5 S2 C81 99.4(7)
O1 S1 O3 121.7(8)
O1 S1 O2 111.5(10)
O3 S1 O2 108.4(6)
O1 S1 C201 107.1(7)
O3 S1 C201 105.7(6)
O2 S1 C201 100.1(6)
C51 N5 C55 120.0(9)
C51 N5 Pt2 125.2(7)
C55 N5 Pt2 114.7(7)
C61 N7 C65 114.9(10)
C61 N7 Pt2 121.1(7)
C65 N7 Pt2 123.8(8)
C32 C31 N3 123.7(9)
C32 C31 H31A 118.1
N3 C31 H31A 118.1
N3 C35 C34 124.1(9)
N3 C35 H35A 118.0
C34 C35 H35A 118.0
Pt2 C43 H43A 109.5
Pt2 C43 H43B 109.5
H43A C43 H43B 109.5
Pt2 C43 H43C 109.5
H43A C43 H43C 109.5
H43B C43 H43C 109.5
C56 N6 C60 117.0(9)
C56 N6 Pt2 115.3(6)
C60 N6 Pt2 127.0(7)
C33 N4 C36 121.1(9)
C33 N4 C37 121.1(9)
C36 N4 C37 117.5(10)
C31 C32 C33 120.6(9)
C31 C32 H32A 119.7
C33 C32 H32A 119.7
C28 C27 C26 119.7(10)
C28 C27 H27A 120.1
C26 C27 H27A 120.1
N2 C26 C27 120.6(9)
N2 C26 C25 116.7(8)
C27 C26 C25 122.7(9)
N1 C25 C24 119.9(10)
N1 C25 C26 116.5(8)
C24 C25 C26 123.7(9)
N4 C33 C32 121.6(9)
N4 C33 C34 122.8(9)
C32 C33 C34 115.6(9)
N6 C56 C57 121.0(9)
N6 C56 C55 115.6(9)
C57 C56 C55 123.4(9)
C63 N8 C67 121.8(10)
C63 N8 C66 120.7(10)
C67 N8 C66 116.5(11)
C64 C65 N7 125.1(11)
C64 C65 H65A 117.5
N7 C65 H65A 117.5
C53 C54 C55 119.0(10)
C53 C54 H54A 120.5
C55 C54 H54A 120.5
C35 C34 C33 120.2(9)
C35 C34 H34A 119.9
C33 C34 H34A 119.9
C65 C64 C63 120.1(10)
C65 C64 H64A 120.0
C63 C64 H64A 120.0
C58 C57 C56 120.3(10)
C58 C57 H57A 119.9
C56 C57 H57A 119.9
N2 C30 C29 123.8(9)
N2 C30 H30A 118.1
C29 C30 H30A 118.1
N5 C55 C54 119.9(10)
N5 C55 C56 117.1(8)
C54 C55 C56 123.0(9)
C61 C62 C63 120.4(10)
C61 C62 H62A 119.8
C63 C62 H62A 119.8
N7 C61 C62 124.7(10)
N7 C61 H61A 117.7
C62 C61 H61A 117.7
N8 C63 C62 121.9(10)
N8 C63 C64 123.3(10)
C62 C63 C64 114.8(10)
C23 C24 C25 119.6(11)
C23 C24 H24A 120.2
C25 C24 H24A 120.2
C59 C60 N6 125.0(10)
C59 C60 H60A 117.5
N6 C60 H60A 117.5
C30 C29 C28 118.4(10)
C30 C29 H29A 120.8
C28 C29 H29A 120.8
C54 C53 C52 120.5(10)
C54 C53 H53A 119.7
C52 C53 H53A 119.7
C24 C23 C22 119.8(11)
C24 C23 H23A 120.1
C22 C23 H23A 120.1
F5 C81 F6 113.5(11)
F5 C81 F4 99.2(11)
F6 C81 F4 102.4(10)
F5 C81 S2 117.4(9)
F6 C81 S2 115.1(8)
F4 C81 S2 106.4(9)
C60 C59 C58 118.3(10)
C60 C59 H59A 120.8
C58 C59 H59A 120.8
C57 C58 C59 118.4(11)
C57 C58 H58A 120.8
C59 C58 H58A 120.8
N1 C21 C22 122.5(10)
N1 C21 H21A 118.8
C22 C21 H21A 118.8
N4 C37 H37A 109.5
N4 C37 H37B 109.5
H37A C37 H37B 109.5
N4 C37 H37C 109.5
H37A C37 H37C 109.5
H37B C37 H37C 109.5
N4 C36 H36A 109.5
N4 C36 H36B 109.5
H36A C36 H36B 109.5
N4 C36 H36C 109.5
H36A C36 H36C 109.5
H36B C36 H36C 109.5
C53 C52 C51 118.8(10)
C53 C52 H52A 120.6
C51 C52 H52A 120.6
Pt2 C42 H42A 109.5
Pt2 C42 H42B 109.5
H42A C42 H42B 109.5
Pt2 C42 H42C 109.5
H42A C42 H42C 109.5
H42B C42 H42C 109.5
N8 C67 H67A 109.5
N8 C67 H67B 109.5
H67A C67 H67B 109.5
N8 C67 H67C 109.5
H67A C67 H67C 109.5
H67B C67 H67C 109.5
C29 C28 C27 118.7(10)
C29 C28 H28A 120.6
C27 C28 H28A 120.6
Pt2 C41 H41A 109.5
Pt2 C41 H41B 109.5
H41A C41 H41B 109.5
Pt2 C41 H41C 109.5
H41A C41 H41C 109.5
H41B C41 H41C 109.5
C23 C22 C21 118.4(11)
C23 C22 H22A 120.8
C21 C22 H22A 120.8
N5 C51 C52 121.8(10)
N5 C51 H51A 119.1
C52 C51 H51A 119.1
N8 C66 H66A 109.5
N8 C66 H66B 109.5
H66A C66 H66B 109.5
N8 C66 H66C 109.5
H66A C66 H66C 109.5
H66B C66 H66C 109.5
F2 C201 F3 111.3(11)
F2 C201 F1 104.0(11)
F3 C201 F1 104.5(10)
F2 C201 S1 115.2(8)
F3 C201 S1 114.5(9)
F1 C201 S1 106.0(10)

loop_
_geom_bond_atom_site_label_1
_geom_bond_atom_site_label_2
_geom_bond_distance
Pt1 C13 2.081(11)
Pt1 C11 2.074(10)
Pt1 C12 2.107(9)
Pt1 N2 2.148(7)
Pt1 N1 2.148(8)
Pt1 N3 2.173(8)
Pt2 C42 2.046(12)
Pt2 C43 2.106(10)
Pt2 C41 2.101(12)
Pt2 N7 2.142(10)
Pt2 N6 2.139(8)
Pt2 N5 2.150(8)
N3 C35 1.342(12)
N3 C31 1.356(13)
N1 C21 1.325(12)
N1 C25 1.352(12)
C13 H13A 0.9800
C13 H13B 0.9800
C13 H13C 0.9800
C12 H12A 0.9800
C12 H12B 0.9800
C12 H12C 0.9800
N2 C30 1.326(12)
N2 C26 1.359(12)
C11 H11A 0.9800
C11 H11B 0.9800
C11 H11C 0.9800
S2 O4 1.381(11)
S2 O6 1.435(8)
S2 O5 1.485(10)
S2 C81 1.776(12)
S1 O1 1.363(11)
S1 O3 1.416(9)
S1 O2 1.461(10)
S1 C201 1.788(13)
N5 C51 1.329(13)
N5 C55 1.350(13)
N7 C61 1.335(15)
N7 C65 1.345(13)
C31 C32 1.346(14)
C31 H31A 0.9500
C35 C34 1.362(14)
C35 H35A 0.9500
C43 H43A 0.9800
C43 H43B 0.9800
C43 H43C 0.9800
N6 C56 1.362(12)
N6 C60 1.342(13)
N4 C33 1.351(13)
N4 C36 1.457(15)
N4 C37 1.447(15)
C32 C33 1.404(13)
C32 H32A 0.9500
C27 C28 1.389(15)
C27 C26 1.389(13)
C27 H27A 0.9500
C26 C25 1.475(14)
C25 C24 1.390(14)
C33 C34 1.393(14)
F6 C81 1.297(12)
C56 C57 1.388(14)
C56 C55 1.459(14)
N8 C63 1.351(15)
N8 C67 1.454(16)
N8 C66 1.464(15)
C65 C64 1.358(16)
C65 H65A 0.9500
F5 C81 1.269(14)
C54 C53 1.365(16)
C54 C55 1.398(13)
C54 H54A 0.9500
C34 H34A 0.9500
C64 C63 1.410(16)
C64 H64A 0.9500
F4 C81 1.408(16)
C57 C58 1.379(15)
C57 H57A 0.9500
C30 C29 1.370(14)
C30 H30A 0.9500
C62 C61 1.368(17)
C62 C63 1.404(14)
C62 H62A 0.9500
C61 H61A 0.9500
C24 C23 1.370(17)
C24 H24A 0.9500
C60 C59 1.357(16)
C60 H60A 0.9500
C29 C28 1.383(16)
C29 H29A 0.9500
C53 C52 1.352(16)
C53 H53A 0.9500
C23 C22 1.369(17)
C23 H23A 0.9500
C59 C58 1.384(15)
C59 H59A 0.9500
C58 H58A 0.9500
C21 C22 1.377(15)
C21 H21A 0.9500
C37 H37A 0.9800
C37 H37B 0.9800
C37 H37C 0.9800
C36 H36A 0.9800
C36 H36B 0.9800
C36 H36C 0.9800
C52 C51 1.383(14)
C52 H52A 0.9500
F3 C201 1.310(13)
F2 C201 1.279(14)
F1 C201 1.403(16)
C42 H42A 0.9800
C42 H42B 0.9800
C42 H42C 0.9800
C67 H67A 0.9800
C67 H67B 0.9800
C67 H67C 0.9800
C28 H28A 0.9500
C41 H41A 0.9800
C41 H41B 0.9800
C41 H41C 0.9800
C22 H22A 0.9500
C51 H51A 0.9500
C66 H66A 0.9800
C66 H66B 0.9800
C66 H66C 0.9800

loop_
_geom_torsion_atom_site_label_1
_geom_torsion_atom_site_label_2
_geom_torsion_atom_site_label_3
_geom_torsion_atom_site_label_4
_geom_torsion
C13 Pt1 N3 C35 -153(7)
C11 Pt1 N3 C35 138.8(8)
C12 Pt1 N3 C35 52.4(8)
N2 Pt1 N3 C35 -45.2(8)
N1 Pt1 N3 C35 -122.7(8)
C13 Pt1 N3 C31 23(7)
C11 Pt1 N3 C31 -45.1(7)
C12 Pt1 N3 C31 -131.5(7)
N2 Pt1 N3 C31 130.9(7)
N1 Pt1 N3 C31 53.5(7)
C13 Pt1 N1 C21 90.8(9)
C11 Pt1 N1 C21 3.3(9)
C12 Pt1 N1 C21 172(4)
N2 Pt1 N1 C21 -179.4(9)
N3 Pt1 N1 C21 -87.7(8)
C13 Pt1 N1 C25 -88.2(7)
C11 Pt1 N1 C25 -175.6(7)
C12 Pt1 N1 C25 -7(4)
N2 Pt1 N1 C25 1.6(6)
N3 Pt1 N1 C25 93.3(7)
C13 Pt1 N2 C30 -88.3(8)
C11 Pt1 N2 C30 -142(4)
C12 Pt1 N2 C30 1.8(8)
N1 Pt1 N2 C30 -177.5(8)
N3 Pt1 N2 C30 94.5(8)
C13 Pt1 N2 C26 85.9(7)
C11 Pt1 N2 C26 32(5)
C12 Pt1 N2 C26 176.0(6)
N1 Pt1 N2 C26 -3.3(6)
N3 Pt1 N2 C26 -91.4(6)
C42 Pt2 N5 C51 -6.0(10)
C43 Pt2 N5 C51 172(4)
C41 Pt2 N5 C51 -93.5(10)
N7 Pt2 N5 C51 85.2(9)
N6 Pt2 N5 C51 176.2(10)
C42 Pt2 N5 C55 178.2(8)
C43 Pt2 N5 C55 -4(5)
C41 Pt2 N5 C55 90.7(8)
N7 Pt2 N5 C55 -90.6(7)
N6 Pt2 N5 C55 0.4(7)
C42 Pt2 N7 C61 40.3(9)
C43 Pt2 N7 C61 126.1(8)
C41 Pt2 N7 C61 -24(11)
N6 Pt2 N7 C61 -135.8(8)
N5 Pt2 N7 C61 -59.0(8)
C42 Pt2 N7 C65 -144.7(8)
C43 Pt2 N7 C65 -58.8(8)
C41 Pt2 N7 C65 151(11)
N6 Pt2 N7 C65 39.2(8)
N5 Pt2 N7 C65 116.0(8)
C35 N3 C31 C32 1.6(14)
Pt1 N3 C31 C32 -174.8(7)
C31 N3 C35 C34 -1.7(14)
Pt1 N3 C35 C34 174.6(7)
C42 Pt2 N6 C56 -26(7)
C43 Pt2 N6 C56 -176.5(7)
C41 Pt2 N6 C56 -86.6(7)
N7 Pt2 N6 C56 91.4(7)
N5 Pt2 N6 C56 3.9(6)
C42 Pt2 N6 C60 144(6)
C43 Pt2 N6 C60 -6.9(9)
C41 Pt2 N6 C60 83.0(9)
N7 Pt2 N6 C60 -99.0(8)
N5 Pt2 N6 C60 173.5(9)
N3 C31 C32 C33 -0.3(15)
C30 N2 C26 C27 0.7(13)
Pt1 N2 C26 C27 -173.9(7)
C30 N2 C26 C25 179.2(8)
Pt1 N2 C26 C25 4.6(10)
C28 C27 C26 N2 0.5(15)
C28 C27 C26 C25 -177.9(9)
C21 N1 C25 C24 1.7(15)
Pt1 N1 C25 C24 -179.3(8)
C21 N1 C25 C26 -178.8(9)
Pt1 N1 C25 C26 0.3(10)
N2 C26 C25 N1 -3.3(12)
C27 C26 C25 N1 175.2(9)
N2 C26 C25 C24 176.3(10)
C27 C26 C25 C24 -5.3(15)
C36 N4 C33 C32 -178.2(10)
C37 N4 C33 C32 -4.1(15)
C36 N4 C33 C34 1.7(16)
C37 N4 C33 C34 175.8(10)
C31 C32 C33 N4 179.1(9)
C31 C32 C33 C34 -0.9(14)
C60 N6 C56 C57 1.6(13)
Pt2 N6 C56 C57 172.3(7)
C60 N6 C56 C55 -178.1(8)
Pt2 N6 C56 C55 -7.4(10)
C61 N7 C65 C64 2.1(15)
Pt2 N7 C65 C64 -173.2(8)
N3 C35 C34 C33 0.6(16)
N4 C33 C34 C35 -179.2(9)
C32 C33 C34 C35 0.8(14)
N7 C65 C64 C63 -0.8(16)
N6 C56 C57 C58 -1.9(15)
C55 C56 C57 C58 177.7(9)
C26 N2 C30 C29 -1.2(14)
Pt1 N2 C30 C29 172.7(7)
C51 N5 C55 C54 -0.7(16)
Pt2 N5 C55 C54 175.3(8)
C51 N5 C55 C56 179.6(9)
Pt2 N5 C55 C56 -4.4(11)
C53 C54 C55 N5 2.1(17)
C53 C54 C55 C56 -178.2(11)
N6 C56 C55 N5 7.9(13)
C57 C56 C55 N5 -171.8(9)
N6 C56 C55 C54 -171.8(10)
C57 C56 C55 C54 8.6(15)
C65 N7 C61 C62 -2.0(15)
Pt2 N7 C61 C62 173.5(8)
C63 C62 C61 N7 0.6(17)
C67 N8 C63 C62 7.9(16)
C66 N8 C63 C62 175.7(11)
C67 N8 C63 C64 -171.8(10)
C66 N8 C63 C64 -4.0(16)
C61 C62 C63 N8 -178.9(10)
C61 C62 C63 C64 0.8(14)
C65 C64 C63 N8 179.0(10)
C65 C64 C63 C62 -0.7(14)
N1 C25 C24 C23 -2.4(17)
C26 C25 C24 C23 178.0(11)
C56 N6 C60 C59 -1.8(15)
Pt2 N6 C60 C59 -171.3(8)
N2 C30 C29 C28 0.4(16)
C55 C54 C53 C52 -1.9(19)
C25 C24 C23 C22 2(2)
O4 S2 C81 F5 -175.9(11)
O6 S2 C81 F5 -47.1(13)
O5 S2 C81 F5 67.8(12)
O4 S2 C81 F6 46.5(12)
O6 S2 C81 F6 175.4(10)
O5 S2 C81 F6 -69.7(11)
O4 S2 C81 F4 -66.1(9)
O6 S2 C81 F4 62.7(9)
O5 S2 C81 F4 177.7(8)
N6 C60 C59 C58 2.2(17)
C56 C57 C58 C59 2.2(16)
C60 C59 C58 C57 -2.3(16)
C25 N1 C21 C22 -0.6(16)
Pt1 N1 C21 C22 -179.5(9)
C54 C53 C52 C51 0(2)
C30 C29 C28 C27 0.8(16)
C26 C27 C28 C29 -1.3(16)
C24 C23 C22 C21 -1(2)
N1 C21 C22 C23 0.3(19)
C55 N5 C51 C52 -1.0(17)
Pt2 N5 C51 C52 -176.6(9)
C53 C52 C51 N5 1.3(19)
O1 S1 C201 F2 -174.2(13)
O3 S1 C201 F2 -43.0(12)
O2 S1 C201 F2 69.5(12)
O1 S1 C201 F3 54.9(14)
O3 S1 C201 F3 -174.0(9)
O2 S1 C201 F3 -61.5(11)
O1 S1 C201 F1 -59.8(12)
O3 S1 C201 F1 71.3(9)
O2 S1 C201 F1 -176.2(9)
